data_7248709
loop_
_publ_author_name
'Shaikh, Samir R.'
'Gawade, Rupesh L.'
'Dabke, Niteen B.'
'Dash, Soumya R.'
'Vanka, Kumar'
'Gonnade, Rajesh G.'

_publ_section_title
;
 Crystal engineering for intramolecular \p--\p stacking: effect of
 substitution of electron-donating and electron-withdrawing groups on the
 molecular geometry in conformationally flexible Sulfoesters and
 sulfonamides
;
_journal_issue 26
_journal_name_full CrystEngComm
_journal_page_first 3557
_journal_page_last 3573
_journal_paper_doi 10.1039/D4CE00309H
_journal_volume 26
_journal_year 2024
_chemical_formula_moiety 'C14 H13 Cl O3 S'
_chemical_formula_sum 'C14 H13 Cl O3 S'
_chemical_formula_weight 296.75
_space_group_crystal_system monoclinic
_space_group_IT_number 14
_space_group_name_Hall '-P 2ybc'
_space_group_name_H-M_alt 'P 1 21/c 1'
_atom_sites_solution_hydrogens geom
_atom_sites_solution_primary direct
_atom_sites_solution_secondary 'difference Fourier'
_audit_creation_method SHELXL-2018/3
_audit_update_record
;
2024-03-02 deposited with the CCDC.	2024-05-27 downloaded from the CCDC.
;
_cell_angle_alpha 90
_cell_angle_beta 100.106(4)
_cell_angle_gamma 90
_cell_formula_units_Z 4
_cell_length_a 15.5325(8)
_cell_length_b 7.7124(3)
_cell_length_c 11.7108(5)
_cell_measurement_reflns_used 890
_cell_measurement_temperature 293(2)
_cell_measurement_theta_max 32.98
_cell_measurement_theta_min 2.96
_cell_volume 1381.10(11)
_computing_cell_refinement 'SAINT (Bruker, 2016)'
_computing_data_collection 'APEX3 (Bruker, 2016)'
_computing_data_reduction 'SAINT (Bruker, 2016)'
_computing_molecular_graphics 'Bruker SHELXTL, Mercury 2020.20'
_computing_publication_material 'Bruker SHELXTL'
_computing_structure_refinement 'SHELXL-2018/3 (Sheldrick, 2018)'
_computing_structure_solution 'SHELXT 2014/5 (Sheldrick, 2014)'
_diffrn_ambient_temperature 293(2)
_diffrn_detector 'Photon II CPAD Area Detector'
_diffrn_detector_area_resol_mean 7.39
_diffrn_measured_fraction_theta_full 0.982
_diffrn_measured_fraction_theta_max 0.985
_diffrn_measurement_device '\k-geometry diffractometer'
_diffrn_measurement_device_type 'Bruker D8 VENTURE Kappa Duo PHOTON II CPAD'
_diffrn_measurement_method '\f and \w scans'
_diffrn_radiation_monochromator 'multilayer mirrors'
_diffrn_radiation_type MoK\a
_diffrn_radiation_wavelength 0.71073
_diffrn_reflns_av_R_equivalents 0.0234
_diffrn_reflns_av_unetI/netI 0.0238
_diffrn_reflns_Laue_measured_fraction_full 0.982
_diffrn_reflns_Laue_measured_fraction_max 0.985
_diffrn_reflns_limit_h_max 20
_diffrn_reflns_limit_h_min -18
_diffrn_reflns_limit_k_max 10
_diffrn_reflns_limit_k_min -10
_diffrn_reflns_limit_l_max 15
_diffrn_reflns_limit_l_min -15
_diffrn_reflns_number 12254
_diffrn_reflns_point_group_measured_fraction_full 0.982
_diffrn_reflns_point_group_measured_fraction_max 0.985
_diffrn_reflns_theta_full 25.242
_diffrn_reflns_theta_max 27.993
_diffrn_reflns_theta_min 2.664
_diffrn_source 'micro-focus sealed tube'
_diffrn_source_type 'Incoatech I\mS HB'
_exptl_absorpt_coefficient_mu 0.428
_exptl_absorpt_correction_T_max 0.7474
_exptl_absorpt_correction_T_min 0.6563
_exptl_absorpt_correction_type multi-scan
_exptl_absorpt_process_details SADABS,(BRUKER,2006)
_exptl_crystal_colour COLOURLESS
_exptl_crystal_density_diffrn 1.427
_exptl_crystal_description PLATE
_exptl_crystal_F_000 616
_exptl_crystal_size_max 0.240
_exptl_crystal_size_mid 0.140
_exptl_crystal_size_min 0.090
_refine_diff_density_max 0.362
_refine_diff_density_min -0.377
_refine_diff_density_rms 0.047
_refine_ls_extinction_method none
_refine_ls_goodness_of_fit_ref 1.025
_refine_ls_hydrogen_treatment constr
_refine_ls_matrix_type full
_refine_ls_number_parameters 172
_refine_ls_number_reflns 3292
_refine_ls_number_restraints 0
_refine_ls_restrained_S_all 1.025
_refine_ls_R_factor_all 0.0354
_refine_ls_R_factor_gt 0.0320
_refine_ls_shift/su_max 0.000
_refine_ls_shift/su_mean 0.000
_refine_ls_structure_factor_coef Fsqd
_refine_ls_weighting_details 'w=1/[\s^2^(Fo^2^)+(0.0437P)^2^+0.5022P] where P=(Fo^2^+2Fc^2^)/3'
_refine_ls_weighting_scheme calc
_refine_ls_wR_factor_gt 0.0852
_refine_ls_wR_factor_ref 0.0882
_reflns_Friedel_coverage 0.000
_reflns_number_gt 3000
_reflns_number_total 3292
_reflns_threshold_expression 'I > 2\s(I)'
_cod_data_source_file d4ce00309h2.cif
_cod_data_source_block 3a
_cod_depositor_comments
;
The following automatic conversions were performed:

data item '_exptl_absorpt_correction_type' value 'MULTI-SCAN' was
changed to 'multi-scan' in accordance with the
/home/data/users/saulius/crontab/automatic-downloads/rss-feeds/RSC/lib/dictionaries/cif_core.dic
dictionary named 'cif_core.dic' version 2.4.2 last updated on
2011-04-26.

data item '_atom_sites_solution_primary' value 'direct method' was
changed to 'direct'.

Automatic conversion script
Id: cif_fix_values 8170 2020-07-09 18:12:32Z antanas 

 Adding full bibliography for 7248707--7248724.cif.
;
_cod_original_sg_symbol_H-M 'P 21/c'
_cod_database_code 7248709
_shelx_shelxl_version_number 2018/3
_shelx_space_group_comment
;
The symmetry employed for this shelxl refinement is uniquely defined
by the following loop, which should always be used as a source of
symmetry information in preference to the above space-group names.
They are only intended as comments.
;
_shelx_estimated_absorpt_t_min 0.904
_shelx_estimated_absorpt_t_max 0.963

loop_
_space_group_symop_operation_xyz
'x, y, z'
'-x, y+1/2, -z+1/2'
'-x, -y, -z'
'x, -y-1/2, z-1/2'

loop_
_atom_site_label
_atom_site_type_symbol
_atom_site_fract_x
_atom_site_fract_y
_atom_site_fract_z
_atom_site_U_iso_or_equiv
_atom_site_adp_type
_atom_site_occupancy
_atom_site_site_symmetry_order
_atom_site_calc_flag
_atom_site_refinement_flags_posn
_atom_site_refinement_flags_adp
_atom_site_refinement_flags_occupancy
_atom_site_disorder_assembly
_atom_site_disorder_group
Cl1 Cl 0.45928(3) 0.32292(7) 0.67270(4) 0.05569(14) Uani 1 1 d . . . . .
S1 S 0.11049(2) 0.43391(4) 0.32657(3) 0.02786(10) Uani 1 1 d . . . . .
O1 O 0.04174(7) 0.35392(14) 0.37278(10) 0.0411(3) Uani 1 1 d . . . . .
O2 O 0.12395(7) 0.38990(15) 0.21178(8) 0.0410(3) Uani 1 1 d . . . . .
O3 O 0.09876(6) 0.63489(12) 0.32308(8) 0.0308(2) Uani 1 1 d . . . . .
C1 C 0.36206(9) 0.35394(18) 0.57623(12) 0.0323(3) Uani 1 1 d . . . . .
C2 C 0.36357(9) 0.42658(18) 0.46741(12) 0.0329(3) Uani 1 1 d . . . . .
H2 H 0.416459 0.457521 0.446238 0.039 Uiso 1 1 calc R U . . .
C3 C 0.28607(8) 0.45212(16) 0.39153(11) 0.0281(3) Uani 1 1 d . . . . .
H3 H 0.285975 0.501187 0.318967 0.034 Uiso 1 1 calc R U . . .
C4 C 0.20838(8) 0.40351(15) 0.42517(10) 0.0240(2) Uani 1 1 d . . . . .
C5 C 0.20754(9) 0.33086(16) 0.53397(11) 0.0302(3) Uani 1 1 d . . . . .
H5 H 0.154774 0.298945 0.555118 0.036 Uiso 1 1 calc R U . . .
C6 C 0.28534(10) 0.30617(17) 0.61068(12) 0.0332(3) Uani 1 1 d . . . . .
H6 H 0.285580 0.258439 0.683662 0.040 Uiso 1 1 calc R U . . .
C7 C 0.06937(9) 0.71709(19) 0.42345(12) 0.0350(3) Uani 1 1 d . . . . .
H7A H 0.087546 0.648113 0.492752 0.042 Uiso 1 1 calc R U . . .
H7B H 0.006115 0.726410 0.409704 0.042 Uiso 1 1 calc R U . . .
C8 C 0.11017(11) 0.8945(2) 0.43860(15) 0.0431(3) Uani 1 1 d . . . . .
H8A H 0.094128 0.959164 0.366958 0.052 Uiso 1 1 calc R U . . .
H8B H 0.086884 0.955913 0.498778 0.052 Uiso 1 1 calc R U . . .
C9 C 0.20769(10) 0.88826(16) 0.47025(12) 0.0335(3) Uani 1 1 d . . . . .
C10 C 0.24794(10) 0.82722(18) 0.57951(12) 0.0352(3) Uani 1 1 d . . . . .
H10 H 0.213471 0.791343 0.632496 0.042 Uiso 1 1 calc R U . . .
C11 C 0.33763(10) 0.8196(2) 0.60957(14) 0.0409(3) Uani 1 1 d . . . . .
H11 H 0.363498 0.778338 0.682144 0.049 Uiso 1 1 calc R U . . .
C12 C 0.38910(11) 0.8738(2) 0.53081(16) 0.0467(4) Uani 1 1 d . . . . .
H12 H 0.449731 0.869749 0.550600 0.056 Uiso 1 1 calc R U . . .
C13 C 0.35004(12) 0.9340(2) 0.42254(16) 0.0491(4) Uani 1 1 d . . . . .
H13 H 0.384715 0.970161 0.369874 0.059 Uiso 1 1 calc R U . . .
C14 C 0.26025(12) 0.94073(19) 0.39225(14) 0.0423(3) Uani 1 1 d . . . . .
H14 H 0.234758 0.980645 0.319179 0.051 Uiso 1 1 calc R U . . .

loop_
_atom_site_aniso_label
_atom_site_aniso_U_11
_atom_site_aniso_U_22
_atom_site_aniso_U_33
_atom_site_aniso_U_23
_atom_site_aniso_U_13
_atom_site_aniso_U_12
Cl1 0.0353(2) 0.0835(3) 0.0439(2) 0.0034(2) -0.00512(16) 0.01275(19)
S1 0.02523(16) 0.03376(17) 0.02447(16) -0.00566(11) 0.00402(11) -0.00474(11)
O1 0.0299(5) 0.0494(6) 0.0447(6) -0.0032(5) 0.0082(4) -0.0138(4)
O2 0.0405(6) 0.0552(6) 0.0269(5) -0.0149(4) 0.0047(4) -0.0029(5)
O3 0.0309(5) 0.0352(5) 0.0258(4) 0.0008(4) 0.0032(4) 0.0038(4)
C1 0.0303(6) 0.0341(6) 0.0315(6) -0.0020(5) 0.0022(5) 0.0061(5)
C2 0.0265(6) 0.0390(7) 0.0342(7) -0.0023(5) 0.0082(5) -0.0026(5)
C3 0.0296(6) 0.0301(6) 0.0260(6) 0.0013(4) 0.0085(5) -0.0030(5)
C4 0.0260(6) 0.0228(5) 0.0238(5) -0.0016(4) 0.0057(4) -0.0011(4)
C5 0.0319(6) 0.0304(6) 0.0304(6) 0.0031(5) 0.0115(5) -0.0019(5)
C6 0.0388(7) 0.0339(6) 0.0275(6) 0.0061(5) 0.0074(5) 0.0037(5)
C7 0.0261(6) 0.0425(7) 0.0364(7) -0.0061(6) 0.0059(5) 0.0085(5)
C8 0.0405(8) 0.0357(7) 0.0501(9) -0.0064(6) -0.0005(7) 0.0139(6)
C9 0.0395(7) 0.0244(6) 0.0354(7) -0.0062(5) 0.0029(6) 0.0034(5)
C10 0.0372(7) 0.0345(7) 0.0339(7) -0.0044(5) 0.0065(6) 0.0010(5)
C11 0.0396(8) 0.0420(8) 0.0383(7) -0.0080(6) -0.0013(6) 0.0007(6)
C12 0.0363(8) 0.0446(8) 0.0591(10) -0.0146(7) 0.0086(7) -0.0078(6)
C13 0.0562(10) 0.0427(8) 0.0533(10) -0.0068(7) 0.0228(8) -0.0125(7)
C14 0.0573(10) 0.0326(7) 0.0367(7) -0.0006(6) 0.0076(7) -0.0022(6)

loop_
_atom_type_symbol
_atom_type_description
_atom_type_scat_dispersion_real
_atom_type_scat_dispersion_imag
_atom_type_scat_source
C C 0.0033 0.0016 'International Tables Vol C Tables 4.2.6.8 and 6.1.1.4'
H H 0.0000 0.0000 'International Tables Vol C Tables 4.2.6.8 and 6.1.1.4'
O O 0.0106 0.0060 'International Tables Vol C Tables 4.2.6.8 and 6.1.1.4'
S S 0.1246 0.1234 'International Tables Vol C Tables 4.2.6.8 and 6.1.1.4'
Cl Cl 0.1484 0.1585 'International Tables Vol C Tables 4.2.6.8 and 6.1.1.4'

loop_
_geom_angle_atom_site_label_1
_geom_angle_atom_site_label_2
_geom_angle_atom_site_label_3
_geom_angle
_geom_angle_site_symmetry_1
_geom_angle_site_symmetry_3
_geom_angle_publ_flag
O1 S1 O2 119.77(7) . . ?
O1 S1 O3 110.45(6) . . ?
O2 S1 O3 104.22(6) . . ?
O1 S1 C4 108.28(6) . . ?
O2 S1 C4 109.41(6) . . ?
O3 S1 C4 103.50(5) . . ?
C7 O3 S1 117.17(8) . . ?
C6 C1 C2 122.01(13) . . ?
C6 C1 Cl1 118.17(11) . . ?
C2 C1 Cl1 119.82(11) . . ?
C3 C2 C1 119.54(12) . . ?
C3 C2 H2 120.2 . . ?
C1 C2 H2 120.2 . . ?
C2 C3 C4 118.91(12) . . ?
C2 C3 H3 120.5 . . ?
C4 C3 H3 120.5 . . ?
C3 C4 C5 121.13(12) . . ?
C3 C4 S1 118.28(9) . . ?
C5 C4 S1 120.58(10) . . ?
C6 C5 C4 120.03(12) . . ?
C6 C5 H5 120.0 . . ?
C4 C5 H5 120.0 . . ?
C1 C6 C5 118.37(12) . . ?
C1 C6 H6 120.8 . . ?
C5 C6 H6 120.8 . . ?
O3 C7 C8 107.55(11) . . ?
O3 C7 H7A 110.2 . . ?
C8 C7 H7A 110.2 . . ?
O3 C7 H7B 110.2 . . ?
C8 C7 H7B 110.2 . . ?
H7A C7 H7B 108.5 . . ?
C9 C8 C7 112.75(12) . . ?
C9 C8 H8A 109.0 . . ?
C7 C8 H8A 109.0 . . ?
C9 C8 H8B 109.0 . . ?
C7 C8 H8B 109.0 . . ?
H8A C8 H8B 107.8 . . ?
C14 C9 C10 118.59(14) . . ?
C14 C9 C8 120.97(14) . . ?
C10 C9 C8 120.44(13) . . ?
C11 C10 C9 121.10(14) . . ?
C11 C10 H10 119.5 . . ?
C9 C10 H10 119.5 . . ?
C10 C11 C12 119.50(15) . . ?
C10 C11 H11 120.3 . . ?
C12 C11 H11 120.3 . . ?
C13 C12 C11 119.90(16) . . ?
C13 C12 H12 120.1 . . ?
C11 C12 H12 120.1 . . ?
C14 C13 C12 120.58(15) . . ?
C14 C13 H13 119.7 . . ?
C12 C13 H13 119.7 . . ?
C13 C14 C9 120.34(15) . . ?
C13 C14 H14 119.8 . . ?
C9 C14 H14 119.8 . . ?

loop_
_geom_bond_atom_site_label_1
_geom_bond_atom_site_label_2
_geom_bond_distance
_geom_bond_site_symmetry_2
_geom_bond_publ_flag
Cl1 C1 1.7365(14) . ?
S1 O1 1.4201(10) . ?
S1 O2 1.4368(10) . ?
S1 O3 1.5604(10) . ?
S1 C4 1.7561(13) . ?
O3 C7 1.4766(15) . ?
C1 C6 1.374(2) . ?
C1 C2 1.3959(19) . ?
C2 C3 1.3791(19) . ?
C2 H2 0.9300 . ?
C3 C4 1.3851(16) . ?
C3 H3 0.9300 . ?
C4 C5 1.3941(17) . ?
C5 C6 1.387(2) . ?
C5 H5 0.9300 . ?
C6 H6 0.9300 . ?
C7 C8 1.506(2) . ?
C7 H7A 0.9700 . ?
C7 H7B 0.9700 . ?
C8 C9 1.496(2) . ?
C8 H8A 0.9700 . ?
C8 H8B 0.9700 . ?
C9 C14 1.388(2) . ?
C9 C10 1.403(2) . ?
C10 C11 1.377(2) . ?
C10 H10 0.9300 . ?
C11 C12 1.387(2) . ?
C11 H11 0.9300 . ?
C12 C13 1.386(3) . ?
C12 H12 0.9300 . ?
C13 C14 1.378(3) . ?
C13 H13 0.9300 . ?
C14 H14 0.9300 . ?

loop_
_geom_torsion_atom_site_label_1
_geom_torsion_atom_site_label_2
_geom_torsion_atom_site_label_3
_geom_torsion_atom_site_label_4
_geom_torsion
_geom_torsion_site_symmetry_1
_geom_torsion_site_symmetry_2
_geom_torsion_site_symmetry_3
_geom_torsion_site_symmetry_4
_geom_torsion_publ_flag
O1 S1 O3 C7 40.43(11) . . . . ?
O2 S1 O3 C7 170.30(9) . . . . ?
C4 S1 O3 C7 -75.28(10) . . . . ?
C6 C1 C2 C3 0.1(2) . . . . ?
Cl1 C1 C2 C3 -179.50(10) . . . . ?
C1 C2 C3 C4 -0.49(19) . . . . ?
C2 C3 C4 C5 0.42(18) . . . . ?
C2 C3 C4 S1 -179.03(10) . . . . ?
O1 S1 C4 C3 172.09(10) . . . . ?
O2 S1 C4 C3 39.97(11) . . . . ?
O3 S1 C4 C3 -70.67(10) . . . . ?
O1 S1 C4 C5 -7.36(12) . . . . ?
O2 S1 C4 C5 -139.49(11) . . . . ?
O3 S1 C4 C5 109.88(10) . . . . ?
C3 C4 C5 C6 0.02(19) . . . . ?
S1 C4 C5 C6 179.45(10) . . . . ?
C2 C1 C6 C5 0.3(2) . . . . ?
Cl1 C1 C6 C5 179.94(10) . . . . ?
C4 C5 C6 C1 -0.37(19) . . . . ?
S1 O3 C7 C8 147.76(10) . . . . ?
O3 C7 C8 C9 -64.80(16) . . . . ?
C7 C8 C9 C14 110.17(16) . . . . ?
C7 C8 C9 C10 -69.19(17) . . . . ?
C14 C9 C10 C11 0.2(2) . . . . ?
C8 C9 C10 C11 179.55(13) . . . . ?
C9 C10 C11 C12 0.3(2) . . . . ?
C10 C11 C12 C13 -0.4(2) . . . . ?
C11 C12 C13 C14 0.1(2) . . . . ?
C12 C13 C14 C9 0.4(2) . . . . ?
C10 C9 C14 C13 -0.5(2) . . . . ?
C8 C9 C14 C13 -179.91(14) . . . . ?
